data_4503419
loop_
_publ_author_name
'Delgado, Fernando S.'
'Lahoz, Fernando'
'Lloret, Francesc'
'Julve, Miguel'
'Ruiz-P\'erez, Catalina'

_publ_section_title
;
 Supramolecular Networks in Copper(II) Malonate Complexes
;
_journal_issue 9
_journal_name_full 'Crystal Growth &amp; Design'
_journal_page_first 3219
_journal_paper_doi 10.1021/cg701108c
_journal_volume 8
_journal_year 2008
_chemical_formula_sum 'C13 H15 Cu N3 O6'
_chemical_formula_weight 372.82
_chemical_name_systematic
;
 ?
;
_space_group_IT_number 2
_symmetry_cell_setting triclinic
_symmetry_Int_Tables_number 2
_symmetry_space_group_name_Hall '-P 1'
_symmetry_space_group_name_H-M 'P -1'
_atom_sites_solution_hydrogens difmap
_atom_sites_solution_primary direct
_atom_sites_solution_secondary difmap
_audit_creation_method SHELXL-97
_cell_angle_alpha 87.670(6)
_cell_angle_beta 71.700(6)
_cell_angle_gamma 74.751(5)
_cell_formula_units_Z 2
_cell_length_a 7.2233(5)
_cell_length_b 9.6170(5)
_cell_length_c 11.4125(9)
_cell_measurement_temperature 293(2)
_cell_volume 725.43(9)
_computing_cell_refinement 'Dirax/lsq (Duisenberg & Schreurs, 1989-2000)'
_computing_data_collection 'Collect (Nonius BV, 1997-2000)'
_computing_data_reduction 'EvalCCD (Duisenberg & Schreurs 1990-2000)'
_computing_molecular_graphics 'Ortep-3 for Windows (Farrugia, 1997)'
_computing_publication_material 'WinGX publication routines (Farrugia, 1999)'
_computing_structure_refinement 'SHELXL-97 (Sheldrick, 1997)'
_computing_structure_solution 'SHELXS-97 (Sheldrick, 1997)'
_diffrn_ambient_temperature 293(2)
_diffrn_detector 'CCD plate'
_diffrn_detector_area_resol_mean 9
_diffrn_measured_fraction_theta_full 0.942
_diffrn_measured_fraction_theta_max 0.942
_diffrn_measurement_device '95mm CCD camera on \k-goniostat'
_diffrn_measurement_device_type KappaCCD
_diffrn_measurement_method 'CCD rotation images, thick slices'
_diffrn_radiation_monochromator 'horizonally mounted graphite crystal'
_diffrn_radiation_probe x-ray
_diffrn_radiation_source 'fine-focus sealed tube'
_diffrn_radiation_type Mok\a
_diffrn_radiation_wavelength 0.71073
_diffrn_reflns_av_R_equivalents 0.0204
_diffrn_reflns_av_sigmaI/netI 0.0419
_diffrn_reflns_limit_h_max 10
_diffrn_reflns_limit_h_min -10
_diffrn_reflns_limit_k_max 13
_diffrn_reflns_limit_k_min -13
_diffrn_reflns_limit_l_max 16
_diffrn_reflns_limit_l_min -15
_diffrn_reflns_number 7984
_diffrn_reflns_theta_full 29.99
_diffrn_reflns_theta_max 29.99
_diffrn_reflns_theta_min 5.05
_diffrn_source 'Enraf Nonius FR590'
_exptl_absorpt_coefficient_mu 1.542
_exptl_absorpt_correction_T_max 0.894
_exptl_absorpt_correction_T_min 0.484
_exptl_absorpt_correction_type empirical
_exptl_absorpt_process_details sadabs
_exptl_crystal_colour blue
_exptl_crystal_density_diffrn 1.707
_exptl_crystal_density_method 'not measured'
_exptl_crystal_description plate
_exptl_crystal_F_000 382
_exptl_crystal_size_max 0.60
_exptl_crystal_size_mid 0.39
_exptl_crystal_size_min 0.08
_refine_diff_density_max 0.433
_refine_diff_density_min -0.321
_refine_diff_density_rms 0.078
_refine_ls_extinction_method none
_refine_ls_goodness_of_fit_ref 0.987
_refine_ls_hydrogen_treatment refall
_refine_ls_matrix_type full
_refine_ls_number_parameters 268
_refine_ls_number_reflns 3978
_refine_ls_number_restraints 0
_refine_ls_restrained_S_all 0.987
_refine_ls_R_factor_all 0.0570
_refine_ls_R_factor_gt 0.0366
_refine_ls_shift/su_max 0.000
_refine_ls_shift/su_mean 0.000
_refine_ls_structure_factor_coef Fsqd
_refine_ls_weighting_details 'calc w=1/[\s^2^(Fo^2^)+(0.0354P)^2^+0.7281P] where P=(Fo^2^+2Fc^2^)/3'
_refine_ls_weighting_scheme calc
_refine_ls_wR_factor_gt 0.0775
_refine_ls_wR_factor_ref 0.0869
_reflns_number_gt 3203
_reflns_number_total 3978
_reflns_threshold_expression >2sigma(I)
_cod_data_source_file cg701108c-file004.cif
_cod_data_source_block compound2
_cod_original_cell_volume 725.43(8)
_cod_database_code 4503419

loop_
_symmetry_equiv_pos_as_xyz
'x, y, z'
'-x, -y, -z'

loop_
_atom_site_label
_atom_site_type_symbol
_atom_site_fract_x
_atom_site_fract_y
_atom_site_fract_z
_atom_site_U_iso_or_equiv
_atom_site_adp_type
_atom_site_occupancy
_atom_site_symmetry_multiplicity
_atom_site_calc_flag
Cu1 Cu 0.32742(4) 0.72395(3) 0.26127(3) 0.02217(9) Uani 1 1 d
O1 O 0.0800(3) 0.6679(2) 0.33706(16) 0.0328(4) Uani 1 1 d
O2 O 0.3251(3) 0.6825(2) 0.09725(16) 0.0339(4) Uani 1 1 d
O3 O -0.1655(3) 0.5696(2) 0.34796(18) 0.0403(5) Uani 1 1 d
O4 O 0.2228(3) 0.5950(2) -0.03958(17) 0.0389(5) Uani 1 1 d
C1 C 0.0016(3) 0.5900(3) 0.2908(2) 0.0261(5) Uani 1 1 d
C2 C 0.1169(4) 0.5169(3) 0.1637(2) 0.0305(5) Uani 1 1 d
C3 C 0.2281(3) 0.6046(3) 0.0668(2) 0.0258(5) Uani 1 1 d
N11 N 0.2880(3) 0.8126(2) 0.42466(18) 0.0234(4) Uani 1 1 d
N12 N 0.5279(3) 0.8372(2) 0.18620(18) 0.0243(4) Uani 1 1 d
N13 N 0.3604(3) 1.0264(2) 0.3371(2) 0.0284(5) Uani 1 1 d
C10 C 0.2196(4) 0.7413(3) 0.5271(2) 0.0313(5) Uani 1 1 d
C11 C 0.1452(4) 0.8043(3) 0.6431(3) 0.0369(6) Uani 1 1 d
C12 C 0.1379(4) 0.9490(3) 0.6567(3) 0.0354(6) Uani 1 1 d
C13 C 0.2118(4) 1.0212(3) 0.5553(3) 0.0312(5) Uani 1 1 d
C14 C 0.2886(3) 0.9501(2) 0.4389(2) 0.0236(5) Uani 1 1 d
C15 C 0.4945(3) 0.9749(2) 0.2231(2) 0.0230(5) Uani 1 1 d
C16 C 0.5945(4) 1.0685(3) 0.1466(3) 0.0303(5) Uani 1 1 d
C17 C 0.7388(4) 1.0153(3) 0.0377(3) 0.0354(6) Uani 1 1 d
C18 C 0.7868(4) 0.8694(3) 0.0047(3) 0.0375(6) Uani 1 1 d
C19 C 0.6761(4) 0.7860(3) 0.0791(2) 0.0323(5) Uani 1 1 d
O1W O 0.5457(3) 0.5094(2) 0.2706(2) 0.0273(4) Uani 1 1 d
O2W O 0.3128(4) 1.3186(2) 0.4002(3) 0.0505(6) Uani 1 1 d
H1 H 0.213(5) 0.438(4) 0.179(3) 0.044(9) Uiso 1 1 d
H2 H 0.033(5) 0.482(3) 0.133(3) 0.041(8) Uiso 1 1 d
H10 H 0.222(4) 0.645(3) 0.515(3) 0.036(8) Uiso 1 1 d
H11 H 0.109(5) 0.753(3) 0.709(3) 0.042(9) Uiso 1 1 d
H12 H 0.084(5) 0.998(4) 0.736(3) 0.047(9) Uiso 1 1 d
H13 H 0.205(4) 1.112(4) 0.561(3) 0.040(8) Uiso 1 1 d
H16 H 0.558(4) 1.160(3) 0.173(3) 0.030(7) Uiso 1 1 d
H17 H 0.805(5) 1.075(4) -0.013(3) 0.058(10) Uiso 1 1 d
H18 H 0.890(5) 0.827(3) -0.065(3) 0.044(9) Uiso 1 1 d
H19 H 0.700(4) 0.690(3) 0.062(3) 0.039(8) Uiso 1 1 d
H20 H 0.350(4) 1.103(3) 0.352(3) 0.026(7) Uiso 1 1 d
H1W1 H 0.598(5) 0.477(4) 0.209(3) 0.033(9) Uiso 1 1 d
H2W1 H 0.618(6) 0.528(4) 0.296(4) 0.059(13) Uiso 1 1 d
H1W2 H 0.374(6) 1.365(4) 0.366(4) 0.051(11) Uiso 1 1 d
H2W2 H 0.270(6) 1.343(5) 0.460(4) 0.065(15) Uiso 1 1 d

loop_
_atom_site_aniso_label
_atom_site_aniso_U_11
_atom_site_aniso_U_22
_atom_site_aniso_U_33
_atom_site_aniso_U_23
_atom_site_aniso_U_13
_atom_site_aniso_U_12
Cu1 0.02546(14) 0.02042(14) 0.02252(15) -0.00110(10) -0.00568(10) -0.01121(10)
O1 0.0284(9) 0.0395(10) 0.0307(10) -0.0142(8) 0.0001(7) -0.0181(8)
O2 0.0464(10) 0.0407(11) 0.0261(9) 0.0061(8) -0.0143(8) -0.0280(9)
O3 0.0344(10) 0.0601(13) 0.0326(10) -0.0021(9) -0.0043(8) -0.0299(9)
O4 0.0425(11) 0.0549(13) 0.0225(9) -0.0066(9) -0.0092(8) -0.0179(9)
C1 0.0273(11) 0.0265(12) 0.0262(12) -0.0005(9) -0.0074(9) -0.0109(9)
C2 0.0370(13) 0.0285(13) 0.0287(13) -0.0064(10) -0.0073(11) -0.0155(11)
C3 0.0237(11) 0.0263(12) 0.0254(12) -0.0039(9) -0.0059(9) -0.0045(9)
N11 0.0265(9) 0.0219(9) 0.0227(10) -0.0003(8) -0.0069(8) -0.0089(7)
N12 0.0268(9) 0.0215(9) 0.0255(10) 0.0008(8) -0.0060(8) -0.0102(7)
N13 0.0326(11) 0.0163(10) 0.0342(12) -0.0036(9) -0.0042(9) -0.0096(8)
C10 0.0371(13) 0.0286(13) 0.0302(14) 0.0030(10) -0.0113(11) -0.0113(10)
C11 0.0399(14) 0.0431(16) 0.0251(14) 0.0061(12) -0.0086(11) -0.0092(12)
C12 0.0323(13) 0.0437(16) 0.0270(14) -0.0081(12) -0.0083(11) -0.0047(11)
C13 0.0303(12) 0.0290(13) 0.0325(14) -0.0097(11) -0.0087(10) -0.0046(10)
C14 0.0198(10) 0.0234(11) 0.0298(12) -0.0022(9) -0.0098(9) -0.0061(8)
C15 0.0218(10) 0.0208(11) 0.0310(13) 0.0020(9) -0.0122(9) -0.0088(8)
C16 0.0312(12) 0.0235(12) 0.0403(15) 0.0066(11) -0.0126(11) -0.0133(10)
C17 0.0347(13) 0.0391(15) 0.0372(15) 0.0141(12) -0.0104(12) -0.0205(12)
C18 0.0353(14) 0.0435(16) 0.0305(15) 0.0005(12) -0.0018(11) -0.0151(12)
C19 0.0346(13) 0.0299(14) 0.0303(14) -0.0031(11) -0.0040(11) -0.0121(11)
O1W 0.0266(9) 0.0297(10) 0.0252(10) -0.0011(8) -0.0061(8) -0.0088(7)
O2W 0.0684(16) 0.0320(12) 0.0415(14) -0.0083(10) 0.0091(12) -0.0278(11)

loop_
_atom_type_symbol
_atom_type_description
_atom_type_scat_dispersion_real
_atom_type_scat_dispersion_imag
_atom_type_scat_source
C C 0.0033 0.0016 'International Tables Vol C Tables 4.2.6.8 and 6.1.1.4'
H H 0.0000 0.0000 'International Tables Vol C Tables 4.2.6.8 and 6.1.1.4'
Cu Cu 0.3201 1.2651 'International Tables Vol C Tables 4.2.6.8 and 6.1.1.4'
N N 0.0061 0.0033 'International Tables Vol C Tables 4.2.6.8 and 6.1.1.4'
O O 0.0106 0.0060 'International Tables Vol C Tables 4.2.6.8 and 6.1.1.4'

loop_
_geom_angle_atom_site_label_1
_geom_angle_atom_site_label_2
_geom_angle_atom_site_label_3
_geom_angle
O1 Cu1 O2 91.71(7)
O1 Cu1 N11 87.52(7)
O2 Cu1 N11 166.18(8)
O1 Cu1 N12 163.62(8)
O2 Cu1 N12 88.91(8)
N11 Cu1 N12 87.99(8)
O1 Cu1 O1W 97.53(8)
O2 Cu1 O1W 94.31(8)
N11 Cu1 O1W 99.47(8)
N12 Cu1 O1W 98.75(7)
C1 O1 Cu1 128.39(16)
C3 O2 Cu1 127.86(16)
O3 C1 O1 121.5(2)
O3 C1 C2 119.2(2)
O1 C1 C2 119.3(2)
C1 C2 C3 116.9(2)
O4 C3 O2 122.8(2)
O4 C3 C2 117.8(2)
O2 C3 C2 119.4(2)
C14 N11 C10 118.2(2)
C14 N11 Cu1 122.32(16)
C10 N11 Cu1 118.21(17)
C15 N12 C19 118.3(2)
C15 N12 Cu1 121.37(16)
C19 N12 Cu1 118.71(16)
C15 N13 C14 128.8(2)
N11 C10 C11 123.1(3)
C10 C11 C12 118.4(3)
C13 C12 C11 119.4(3)
C12 C13 C14 119.5(3)
N11 C14 N13 120.2(2)
N11 C14 C13 121.4(2)
N13 C14 C13 118.4(2)
N12 C15 N13 120.0(2)
N12 C15 C16 121.1(2)
N13 C15 C16 118.9(2)
C17 C16 C15 119.2(2)
C16 C17 C18 119.6(2)
C19 C18 C17 118.4(3)
N12 C19 C18 123.0(3)

loop_
_geom_bond_atom_site_label_1
_geom_bond_atom_site_label_2
_geom_bond_distance
Cu1 O1 1.9320(16)
Cu1 O2 1.9357(18)
Cu1 N11 1.988(2)
Cu1 N12 1.9979(19)
Cu1 O1W 2.2655(19)
O1 C1 1.266(3)
O2 C3 1.274(3)
O3 C1 1.242(3)
O4 C3 1.235(3)
C1 C2 1.519(3)
C2 C3 1.517(3)
N11 C14 1.340(3)
N11 C10 1.353(3)
N12 C15 1.342(3)
N12 C19 1.354(3)
N13 C15 1.373(3)
N13 C14 1.382(3)
C10 C11 1.362(4)
C11 C12 1.392(4)
C12 C13 1.359(4)
C13 C14 1.397(3)
C15 C16 1.406(3)
C16 C17 1.360(4)
C17 C18 1.392(4)
C18 C19 1.364(4)
